data_4308764
loop_
_publ_author_name
'Yong-Yue Lin'
'Siu-Wai Lai'
'Chi-Ming Che'
'Wen-Fu Fu'
'Zhong-Yuan Zhou'
'Nianyong Zhu'

_publ_section_title
;
Structural Variations and Spectroscopic Properties of Luminescent Mono- and
Multinuclear Silver(I) and Copper(I) Complexes Bearing Phosphine and
Cyanide Ligands
;
_journal_name_full 'Inorganic Chemistry'
_journal_page_first 1511
_journal_page_last 1524
_journal_paper_doi 10.1021/ic048876k
_journal_volume 44
_journal_year 2005
_chemical_formula_sum 'C57 H99 Cu3 N3 P3'
_chemical_formula_weight 1109.92
_chemical_name_systematic
; 
 ? 
;
_space_group_IT_number 2
_symmetry_cell_setting triclinic
_symmetry_space_group_name_Hall '-P 1'
_symmetry_space_group_name_H-M 'P -1'
_atom_sites_solution_hydrogens geom
_atom_sites_solution_primary direct
_atom_sites_solution_secondary difmap
_audit_creation_method SHELXL-97
_cell_angle_alpha 94.674(6)
_cell_angle_beta 104.391(6)
_cell_angle_gamma 101.276(5)
_cell_formula_units_Z 2
_cell_length_a 11.456(3)
_cell_length_b 15.090(4)
_cell_length_c 18.440(4)
_cell_measurement_reflns_used 4713
_cell_measurement_temperature 294(2)
_cell_measurement_theta_max 27.5
_cell_measurement_theta_min 1
_cell_volume 2999.6(13)
_computing_cell_refinement 'Bruker SMART'
_computing_data_collection 'Bruker SMART'
_computing_data_reduction 'Bruker SHELXTL'
_computing_molecular_graphics 'Bruker SHELXTL'
_computing_publication_material 'Bruker SHELXTL'
_computing_structure_refinement 'SHELXL-97 (Sheldrick, 1997)'
_computing_structure_solution 'SHELXS-97 (Sheldrick, 1990)'
_diffrn_ambient_temperature 294(2)
_diffrn_measured_fraction_theta_full 0.981
_diffrn_measured_fraction_theta_max 0.981
_diffrn_measurement_device_type 'CCD area detector'
_diffrn_measurement_method 'phi and omega scans'
_diffrn_radiation_monochromator graphite
_diffrn_radiation_source 'fine-focus sealed tube'
_diffrn_radiation_type MoK\a
_diffrn_radiation_wavelength 0.71073
_diffrn_reflns_av_R_equivalents 0.0484
_diffrn_reflns_av_sigmaI/netI 0.1619
_diffrn_reflns_limit_h_max 14
_diffrn_reflns_limit_h_min -14
_diffrn_reflns_limit_k_max 19
_diffrn_reflns_limit_k_min -19
_diffrn_reflns_limit_l_max 23
_diffrn_reflns_limit_l_min -23
_diffrn_reflns_number 20436
_diffrn_reflns_theta_full 27.60
_diffrn_reflns_theta_max 27.60
_diffrn_reflns_theta_min 1.88
_exptl_absorpt_coefficient_mu 1.170
_exptl_absorpt_correction_T_max 0.7997
_exptl_absorpt_correction_T_min 0.7353
_exptl_absorpt_correction_type 'multi scans'
_exptl_absorpt_process_details 'SADABS; Sheldrick 1996'
_exptl_crystal_colour colorless
_exptl_crystal_density_diffrn 1.229
_exptl_crystal_density_method 'not measured'
_exptl_crystal_description prism
_exptl_crystal_F_000 1188
_exptl_crystal_size_max 0.28
_exptl_crystal_size_mid 0.26
_exptl_crystal_size_min 0.20
_refine_diff_density_max 0.637
_refine_diff_density_min -0.353
_refine_diff_density_rms 0.071
_refine_ls_extinction_method none
_refine_ls_goodness_of_fit_ref 1.029
_refine_ls_hydrogen_treatment constr
_refine_ls_matrix_type full
_refine_ls_number_parameters 595
_refine_ls_number_reflns 13660
_refine_ls_number_restraints 130
_refine_ls_restrained_S_all 1.061
_refine_ls_R_factor_all 0.1730
_refine_ls_R_factor_gt 0.0636
_refine_ls_shift/su_max 0.006
_refine_ls_shift/su_mean 0.001
_refine_ls_structure_factor_coef Fsqd
_refine_ls_weighting_details 'calc w=1/[\s^2^(Fo^2^)+(0.0200P)^2^+0.0000P] where P=(Fo^2^+2Fc^2^)/3'
_refine_ls_weighting_scheme calc
_refine_ls_wR_factor_gt 0.1066
_refine_ls_wR_factor_ref 0.1193
_reflns_number_gt 4801
_reflns_number_total 13660
_reflns_threshold_expression >2sigma(I)
_cod_data_source_file ic048876ksi20040816_075836_5.cif
_cod_data_source_block 58_Cpd4
_cod_depositor_comments
;
The following automatic conversions were performed:
'_symmetry_cell_setting' value 'Triclinic' changed to 'triclinic'
according to '/home/saulius/struct/CIF-dictionaries/cif_core.dic'
dictionary named 'cif_core.dic' version 2.4.1 from 2010-06-29.

Automatic conversion script
Id: cif_fix_enum 1527 2010-12-29 10:47:43Z saulius 
;
_cod_original_cell_volume 2999.8(12)
_cod_database_code 4308764

loop_
_symmetry_equiv_pos_as_xyz
'x, y, z'
'-x, -y, -z'

loop_
_atom_site_label
_atom_site_type_symbol
_atom_site_fract_x
_atom_site_fract_y
_atom_site_fract_z
_atom_site_U_iso_or_equiv
_atom_site_adp_type
_atom_site_occupancy
_atom_site_symmetry_multiplicity
_atom_site_calc_flag
_atom_site_refinement_flags
_atom_site_disorder_assembly
_atom_site_disorder_group
Cu1 Cu 0.58802(4) 0.87443(3) 0.36266(2) 0.06080(14) Uani 1 1 d . . .
Cu2 Cu 0.13444(4) 0.83617(3) 0.27062(3) 0.06857(15) Uani 1 1 d . . .
Cu3 Cu -0.15402(4) 1.04063(3) 0.21604(2) 0.06780(15) Uani 1 1 d . . .
P1 P 0.67512(8) 0.79655(6) 0.45170(5) 0.0504(3) Uani 1 1 d . . .
P2 P 0.04010(9) 0.68811(7) 0.22804(6) 0.0640(3) Uani 1 1 d . . .
P3 P -0.16046(8) 1.14440(6) 0.13817(5) 0.0527(3) Uani 1 1 d . . .
N1 N 0.3100(3) 0.85379(19) 0.32113(19) 0.0972(12) Uani 1 1 d . . .
N2 N -0.0156(3) 0.9807(2) 0.23932(18) 0.0901(11) Uani 1 1 d . . .
N3 N -0.3275(3) 0.9453(2) 0.29978(18) 0.1026(13) Uani 1 1 d . . .
C1 C 0.8445(3) 0.8325(2) 0.48762(16) 0.0564(11) Uani 1 1 d D . .
H1A H 0.8592 0.8963 0.5097 0.068 Uiso 1 1 calc R . .
C2 C 0.9087(2) 0.8368(2) 0.42522(18) 0.0738(13) Uani 1 1 d D . .
H2A H 0.8701 0.8717 0.3881 0.089 Uiso 1 1 calc R . .
H2B H 0.8978 0.7754 0.4002 0.089 Uiso 1 1 calc R . .
C3 C 1.0463(3) 0.8800(2) 0.4539(2) 0.0905(15) Uani 1 1 d D . .
H3A H 1.0841 0.8729 0.4128 0.109 Uiso 1 1 calc R . .
H3B H 1.0568 0.9448 0.4688 0.109 Uiso 1 1 calc R . .
C4 C 1.1127(3) 0.8397(3) 0.51966(19) 0.0978(17) Uani 1 1 d D . .
H4A H 1.1188 0.7788 0.5023 0.117 Uiso 1 1 calc R . .
H4B H 1.1959 0.8766 0.5403 0.117 Uiso 1 1 calc R . .
C5 C 1.0469(3) 0.8352(3) 0.5800(2) 0.1160(19) Uani 1 1 d D . .
H5A H 1.0537 0.8967 0.6032 0.139 Uiso 1 1 calc R . .
H5B H 1.0870 0.8028 0.6187 0.139 Uiso 1 1 calc R . .
C6 C 0.9108(3) 0.7880(3) 0.5505(2) 0.0809(14) Uani 1 1 d D . .
H6A H 0.9036 0.7245 0.5323 0.097 Uiso 1 1 calc R . .
H6B H 0.8719 0.7899 0.5916 0.097 Uiso 1 1 calc R . .
C7 C 0.6202(3) 0.80069(19) 0.53667(16) 0.0540(11) Uani 1 1 d D . .
H7A H 0.6554 0.7586 0.5688 0.065 Uiso 1 1 calc R . .
C8 C 0.4788(2) 0.7714(2) 0.51728(17) 0.0687(12) Uani 1 1 d D . .
H8A H 0.4426 0.8105 0.4832 0.082 Uiso 1 1 calc R . .
H8B H 0.4523 0.7093 0.4914 0.082 Uiso 1 1 calc R . .
C9 C 0.4322(3) 0.7766(2) 0.58714(18) 0.0798(13) Uani 1 1 d D . .
H9A H 0.4642 0.7348 0.6200 0.096 Uiso 1 1 calc R . .
H9B H 0.3426 0.7580 0.5725 0.096 Uiso 1 1 calc R . .
C10 C 0.4720(3) 0.8726(2) 0.6298(2) 0.0989(14) Uani 1 1 d D . .
H10A H 0.4357 0.9140 0.5983 0.119 Uiso 1 1 calc R . .
H10B H 0.4431 0.8739 0.6750 0.119 Uiso 1 1 calc R . .
C11 C 0.6112(3) 0.9027(2) 0.65130(18) 0.0830(14) Uani 1 1 d D . .
H11A H 0.6468 0.8646 0.6865 0.100 Uiso 1 1 calc R . .
H11B H 0.6359 0.9652 0.6763 0.100 Uiso 1 1 calc R . .
C12 C 0.6602(3) 0.8964(2) 0.58203(18) 0.0743(13) Uani 1 1 d D . .
H12A H 0.7498 0.9139 0.5980 0.089 Uiso 1 1 calc R . .
H12B H 0.6310 0.9394 0.5495 0.089 Uiso 1 1 calc R . .
C13 C 0.6437(3) 0.67499(19) 0.41366(15) 0.0532(11) Uani 1 1 d D . .
H13A H 0.7132 0.6699 0.3927 0.064 Uiso 1 1 calc R . .
C14 C 0.6435(3) 0.60487(17) 0.46806(17) 0.0651(12) Uani 1 1 d D . .
H14A H 0.7227 0.6191 0.5060 0.078 Uiso 1 1 calc R . .
H14B H 0.5801 0.6091 0.4938 0.078 Uiso 1 1 calc R . .
C15 C 0.6205(3) 0.5084(2) 0.42990(19) 0.0832(14) Uani 1 1 d D . .
H15A H 0.6920 0.5011 0.4128 0.100 Uiso 1 1 calc R . .
H15B H 0.6114 0.4668 0.4666 0.100 Uiso 1 1 calc R . .
C16 C 0.5093(4) 0.4832(2) 0.36461(19) 0.1022(17) Uani 1 1 d D . .
H16A H 0.4360 0.4802 0.3825 0.123 Uiso 1 1 calc R . .
H16B H 0.5049 0.4232 0.3393 0.123 Uiso 1 1 calc R . .
C17 C 0.5117(4) 0.55056(19) 0.30967(19) 0.0953(16) Uani 1 1 d D . .
H17A H 0.4340 0.5355 0.2705 0.114 Uiso 1 1 calc R . .
H17B H 0.5773 0.5463 0.2858 0.114 Uiso 1 1 calc R . .
C18 C 0.5321(3) 0.64714(19) 0.34696(17) 0.0750(14) Uani 1 1 d D . .
H18A H 0.5406 0.6883 0.3099 0.090 Uiso 1 1 calc R . .
H18B H 0.4596 0.6536 0.3633 0.090 Uiso 1 1 calc R . .
C19 C 0.0270(3) 0.6216(2) 0.30602(18) 0.0634(12) Uani 1 1 d D . .
H19A H -0.0217 0.6516 0.3328 0.076 Uiso 1 1 calc R . .
C20 C 0.1484(3) 0.6302(2) 0.36378(18) 0.0995(16) Uani 1 1 d D . .
H20A H 0.1874 0.6944 0.3791 0.119 Uiso 1 1 calc R . .
H20B H 0.2020 0.6022 0.3407 0.119 Uiso 1 1 calc R . .
C21 C 0.1362(4) 0.5863(2) 0.4337(2) 0.1059(17) Uani 1 1 d D . .
H21A H 0.2180 0.5894 0.4664 0.127 Uiso 1 1 calc R . .
H21B H 0.0933 0.6200 0.4613 0.127 Uiso 1 1 calc R . .
C22 C 0.0666(3) 0.4880(2) 0.4135(2) 0.0978(15) Uani 1 1 d D . .
H22A H 0.1153 0.4522 0.3928 0.117 Uiso 1 1 calc R . .
H22B H 0.0533 0.4641 0.4588 0.117 Uiso 1 1 calc R . .
C23 C -0.0556(4) 0.4795(3) 0.35696(19) 0.1065(18) Uani 1 1 d D . .
H23A H -0.1080 0.5084 0.3805 0.128 Uiso 1 1 calc R . .
H23B H -0.0955 0.4154 0.3422 0.128 Uiso 1 1 calc R . .
C24 C -0.0437(4) 0.5227(2) 0.28634(18) 0.0864(15) Uani 1 1 d D . .
H24A H -0.0012 0.4884 0.2588 0.104 Uiso 1 1 calc R . .
H24B H -0.1255 0.5196 0.2537 0.104 Uiso 1 1 calc R . .
C25 C 0.1220(3) 0.6306(2) 0.1713(2) 0.1054(17) Uani 1 1 d D . .
H25A H 0.1703 0.6062 0.2136 0.126 Uiso 1 1 calc R . .
C26 C 0.2253(3) 0.6856(3) 0.1555(3) 0.177(2) Uani 1 1 d D . .
H26A H 0.2790 0.7188 0.2031 0.213 Uiso 1 1 calc R . .
H26B H 0.1954 0.7304 0.1253 0.213 Uiso 1 1 calc R . .
C27 C 0.3031(3) 0.6425(3) 0.1161(2) 0.1128(17) Uani 1 1 d D . .
H27A H 0.3359 0.6853 0.0857 0.135 Uiso 1 1 calc R . .
H27B H 0.3727 0.6317 0.1539 0.135 Uiso 1 1 calc R . .
C28 C 0.2400(4) 0.5568(3) 0.0674(3) 0.192(3) Uani 1 1 d D . .
H28A H 0.2070 0.5716 0.0173 0.230 Uiso 1 1 calc R . .
H28B H 0.3023 0.5227 0.0639 0.230 Uiso 1 1 calc R . .
C29 C 0.1421(4) 0.4966(3) 0.0859(2) 0.154(2) Uani 1 1 d D . .
H29A H 0.1775 0.4555 0.1181 0.184 Uiso 1 1 calc R . .
H29B H 0.0885 0.4599 0.0396 0.184 Uiso 1 1 calc R . .
C30 C 0.0652(3) 0.5417(2) 0.12454(19) 0.0902(15) Uani 1 1 d D . .
H30A H -0.0059 0.5493 0.0861 0.108 Uiso 1 1 calc R . .
H30B H 0.0342 0.5001 0.1564 0.108 Uiso 1 1 calc R . .
C31 C -0.1195(3) 0.6703(2) 0.16755(16) 0.0680(12) Uani 1 1 d D . .
H31A H -0.1513 0.6050 0.1496 0.082 Uiso 1 1 calc R . .
C32 C -0.1233(3) 0.7217(3) 0.09916(18) 0.0866(14) Uani 1 1 d D . .
H32A H -0.0829 0.7853 0.1163 0.104 Uiso 1 1 calc R . .
H32B H -0.0780 0.6966 0.0676 0.104 Uiso 1 1 calc R . .
C33 C -0.2559(3) 0.7150(3) 0.0523(2) 0.1188(19) Uani 1 1 d D . .
H33A H -0.2552 0.7507 0.0110 0.143 Uiso 1 1 calc R . .
H33B H -0.2941 0.6520 0.0310 0.143 Uiso 1 1 calc R . .
C34 C -0.3309(3) 0.7498(3) 0.10104(19) 0.1149(18) Uani 1 1 d D . .
H34A H -0.2959 0.8140 0.1192 0.138 Uiso 1 1 calc R . .
H34B H -0.4150 0.7437 0.0706 0.138 Uiso 1 1 calc R . .
C35 C -0.3325(3) 0.6982(3) 0.1676(2) 0.1095(17) Uani 1 1 d D . .
H35A H -0.3752 0.6351 0.1498 0.131 Uiso 1 1 calc R . .
H35B H -0.3766 0.7246 0.1992 0.131 Uiso 1 1 calc R . .
C36 C -0.2008(3) 0.7023(3) 0.21382(18) 0.0810(14) Uani 1 1 d D . .
H36A H -0.2038 0.6647 0.2539 0.097 Uiso 1 1 calc R . .
H36B H -0.1630 0.7646 0.2373 0.097 Uiso 1 1 calc R . .
C37 C -0.1949(3) 1.0867(2) 0.04352(18) 0.0858(15) Uani 1 1 d D . .
H37A H -0.1285 1.0540 0.0449 0.103 Uiso 1 1 calc R . .
C38 C -0.3109(4) 1.0129(3) 0.0237(2) 0.145(2) Uani 1 1 d D . .
H38A H -0.3816 1.0406 0.0193 0.174 Uiso 1 1 calc R . .
H38B H -0.3085 0.9754 0.0641 0.174 Uiso 1 1 calc R . .
C39 C -0.3272(5) 0.9519(3) -0.0513(2) 0.175(3) Uani 1 1 d D . .
H39A H -0.2567 0.9241 -0.0471 0.210 Uiso 1 1 calc R . .
H39B H -0.4007 0.9034 -0.0607 0.210 Uiso 1 1 calc R . .
C40 C -0.3383(5) 1.0056(3) -0.1157(2) 0.183(3) Uani 1 1 d D . .
H40A H -0.4054 1.0371 -0.1195 0.219 Uiso 1 1 calc R . .
H40B H -0.3518 0.9670 -0.1631 0.219 Uiso 1 1 calc R . .
C41 C -0.2142(5) 1.0725(3) -0.0952(2) 0.178(3) Uani 1 1 d D . .
H41A H -0.2090 1.1084 -0.1361 0.213 Uiso 1 1 calc R . .
H41B H -0.1487 1.0393 -0.0884 0.213 Uiso 1 1 calc R . .
C42 C -0.1969(4) 1.1369(3) -0.02137(19) 0.123(2) Uani 1 1 d D . .
H42A H -0.1200 1.1822 -0.0114 0.148 Uiso 1 1 calc R . .
H42B H -0.2639 1.1687 -0.0280 0.148 Uiso 1 1 calc R . .
C43 C -0.2717(3) 1.21762(19) 0.13811(16) 0.0617(11) Uani 1 1 d D . .
H43A H -0.3448 1.1826 0.0993 0.074 Uiso 1 1 calc R . .
C44 C -0.2518(3) 1.30777(19) 0.10954(19) 0.0770(12) Uani 1 1 d D . .
H44A H -0.1756 1.3465 0.1416 0.092 Uiso 1 1 calc R . .
H44B H -0.2415 1.2983 0.0590 0.092 Uiso 1 1 calc R . .
C45 C -0.3543(3) 1.3565(2) 0.10697(19) 0.1017(15) Uani 1 1 d D . .
H45A H -0.3255 1.4190 0.0994 0.122 Uiso 1 1 calc R . .
H45B H -0.4225 1.3281 0.0634 0.122 Uiso 1 1 calc R . .
C46 C -0.4006(3) 1.3576(2) 0.1738(2) 0.1021(15) Uani 1 1 d D . .
H46A H -0.4778 1.3777 0.1621 0.123 Uiso 1 1 calc R . .
H46B H -0.3419 1.4019 0.2139 0.123 Uiso 1 1 calc R . .
C47 C -0.4216(3) 1.2682(2) 0.2020(2) 0.0912(14) Uani 1 1 d D . .
H47A H -0.4970 1.2293 0.1691 0.109 Uiso 1 1 calc R . .
H47B H -0.4336 1.2774 0.2520 0.109 Uiso 1 1 calc R . .
C48 C -0.3180(3) 1.2202(2) 0.20573(18) 0.0952(13) Uani 1 1 d D . .
H48A H -0.2499 1.2500 0.2489 0.114 Uiso 1 1 calc R . .
H48B H -0.3457 1.1581 0.2145 0.114 Uiso 1 1 calc R . .
C49 C -0.0098(2) 1.2239(2) 0.15419(15) 0.0499(10) Uani 1 1 d D . .
H49A H -0.0208 1.2732 0.1235 0.060 Uiso 1 1 calc R . .
C50 C 0.0372(3) 1.2649(2) 0.23677(17) 0.0715(13) Uani 1 1 d D . .
H50A H 0.0463 1.2164 0.2677 0.086 Uiso 1 1 calc R . .
H50B H -0.0232 1.2952 0.2502 0.086 Uiso 1 1 calc R . .
C51 C 0.1623(3) 1.3340(2) 0.2540(2) 0.0926(16) Uani 1 1 d D . .
H51A H 0.1518 1.3857 0.2270 0.111 Uiso 1 1 calc R . .
H51B H 0.1906 1.3563 0.3076 0.111 Uiso 1 1 calc R . .
C52 C 0.2565(3) 1.2913(3) 0.23115(19) 0.1035(17) Uani 1 1 d D . .
H52A H 0.2745 1.2446 0.2626 0.124 Uiso 1 1 calc R . .
H52B H 0.3324 1.3372 0.2389 0.124 Uiso 1 1 calc R . .
C53 C 0.2115(3) 1.2493(3) 0.1490(2) 0.1081(17) Uani 1 1 d D . .
H53A H 0.2728 1.2195 0.1362 0.130 Uiso 1 1 calc R . .
H53B H 0.2007 1.2968 0.1173 0.130 Uiso 1 1 calc R . .
C54 C 0.0881(3) 1.1792(2) 0.1341(2) 0.0918(15) Uani 1 1 d D . .
H54A H 0.0605 1.1534 0.0811 0.110 Uiso 1 1 calc R . .
H54B H 0.0998 1.1301 0.1639 0.110 Uiso 1 1 calc R . .
C55 C 0.4165(3) 0.8633(2) 0.3409(2) 0.0631(12) Uani 1 1 d . . .
C56 C 0.0492(3) 0.9293(2) 0.2522(2) 0.0692(12) Uani 1 1 d . . .
C57 C -0.2689(3) 0.9864(2) 0.26446(19) 0.0640(11) Uani 1 1 d . . .

loop_
_atom_site_aniso_label
_atom_site_aniso_U_11
_atom_site_aniso_U_22
_atom_site_aniso_U_33
_atom_site_aniso_U_23
_atom_site_aniso_U_13
_atom_site_aniso_U_12
Cu1 0.0523(3) 0.0516(3) 0.0817(3) 0.0223(2) 0.0223(2) 0.0084(2)
Cu2 0.0512(3) 0.0661(3) 0.0911(3) 0.0202(2) 0.0199(2) 0.0148(2)
Cu3 0.0707(3) 0.0552(3) 0.0914(3) 0.0245(2) 0.0394(2) 0.0183(2)
P1 0.0447(5) 0.0428(5) 0.0632(6) 0.0095(4) 0.0172(5) 0.0046(4)
P2 0.0503(6) 0.0651(7) 0.0774(7) 0.0087(5) 0.0194(5) 0.0122(5)
P3 0.0540(5) 0.0470(6) 0.0620(6) 0.0069(5) 0.0261(5) 0.0095(5)
N1 0.104(2) 0.056(2) 0.139(3) 0.0316(18) 0.037(2) 0.0229(19)
N2 0.088(2) 0.070(2) 0.127(2) 0.0247(18) 0.0545(19) 0.0136(18)
N3 0.084(2) 0.117(3) 0.115(3) 0.030(2) 0.016(2) 0.051(2)
C1 0.0451(19) 0.058(2) 0.065(2) 0.0054(18) 0.0207(18) 0.0031(18)
C2 0.062(2) 0.085(3) 0.078(3) 0.017(2) 0.021(2) 0.022(2)
C3 0.042(2) 0.095(3) 0.140(3) 0.023(3) 0.038(2) 0.009(2)
C4 0.042(2) 0.083(3) 0.155(4) -0.001(3) 0.015(3) 0.006(2)
C5 0.054(3) 0.153(4) 0.117(4) 0.020(3) -0.005(3) 0.000(3)
C6 0.048(2) 0.100(3) 0.078(3) 0.022(2) -0.004(2) 0.000(2)
C7 0.062(2) 0.043(2) 0.060(2) 0.0154(16) 0.0185(18) 0.0137(17)
C8 0.060(2) 0.073(3) 0.085(2) 0.019(2) 0.037(2) 0.014(2)
C9 0.081(2) 0.068(3) 0.108(3) 0.022(2) 0.050(2) 0.025(2)
C10 0.125(3) 0.084(3) 0.127(3) 0.025(2) 0.079(2) 0.054(2)
C11 0.127(3) 0.051(2) 0.084(3) -0.001(2) 0.039(2) 0.039(2)
C12 0.073(3) 0.053(2) 0.093(3) 0.001(2) 0.022(2) 0.009(2)
C13 0.054(2) 0.049(2) 0.057(2) 0.0151(17) 0.0142(17) 0.0084(17)
C14 0.070(2) 0.048(2) 0.073(2) 0.0138(19) 0.012(2) 0.0110(19)
C15 0.078(3) 0.052(2) 0.110(3) 0.013(2) 0.017(2) 0.002(2)
C16 0.105(3) 0.043(2) 0.125(4) -0.003(2) -0.010(3) -0.005(2)
C17 0.118(4) 0.053(3) 0.088(3) -0.004(2) -0.005(3) 0.005(3)
C18 0.101(3) 0.040(2) 0.068(3) 0.0003(19) 0.002(2) 0.007(2)
C19 0.061(2) 0.052(2) 0.071(2) 0.0049(19) 0.011(2) 0.0076(19)
C20 0.077(3) 0.090(3) 0.113(3) 0.042(3) 0.002(3) -0.004(3)
C21 0.105(3) 0.091(3) 0.109(3) 0.045(2) -0.006(3) 0.024(3)
C22 0.141(3) 0.075(3) 0.101(3) 0.037(2) 0.058(3) 0.036(3)
C23 0.128(4) 0.071(3) 0.109(3) 0.005(3) 0.038(3) -0.009(3)
C24 0.095(3) 0.076(3) 0.076(3) 0.010(2) 0.025(2) -0.010(3)
C25 0.079(3) 0.113(4) 0.118(3) -0.023(3) 0.040(3) 0.006(3)
C26 0.203(4) 0.120(5) 0.227(5) -0.049(4) 0.169(4) -0.037(4)
C27 0.093(3) 0.153(4) 0.123(3) 0.021(3) 0.071(2) 0.044(3)
C28 0.265(5) 0.144(5) 0.220(5) -0.010(4) 0.188(4) 0.028(5)
C29 0.205(4) 0.125(4) 0.169(4) -0.004(3) 0.130(3) 0.033(4)
C30 0.119(3) 0.090(3) 0.071(3) 0.002(2) 0.040(2) 0.032(3)
C31 0.054(2) 0.083(3) 0.062(2) 0.004(2) 0.0130(19) 0.008(2)
C32 0.073(3) 0.120(3) 0.074(3) 0.024(2) 0.022(2) 0.032(2)
C33 0.094(3) 0.198(5) 0.069(3) 0.023(3) 0.010(3) 0.055(3)
C34 0.069(3) 0.180(4) 0.095(3) 0.029(3) 0.005(3) 0.045(3)
C35 0.054(3) 0.169(4) 0.109(3) 0.035(3) 0.017(3) 0.033(3)
C36 0.050(2) 0.121(3) 0.075(3) 0.029(2) 0.015(2) 0.021(2)
C37 0.057(3) 0.105(3) 0.074(3) 0.007(2) 0.012(2) -0.025(2)
C38 0.130(4) 0.153(5) 0.128(4) -0.054(3) 0.056(3) -0.020(4)
C39 0.167(5) 0.129(5) 0.181(5) -0.093(4) 0.030(4) -0.008(4)
C40 0.254(7) 0.157(5) 0.057(3) -0.008(3) -0.032(4) -0.039(5)
C41 0.256(6) 0.186(6) 0.076(3) -0.040(3) 0.074(4) -0.003(5)
C42 0.156(4) 0.099(4) 0.098(4) -0.005(3) 0.024(3) 0.009(3)
C43 0.054(2) 0.067(2) 0.074(2) 0.0215(19) 0.0280(18) 0.0180(19)
C44 0.097(3) 0.072(2) 0.084(3) 0.032(2) 0.043(2) 0.039(2)
C45 0.112(3) 0.100(3) 0.120(3) 0.048(2) 0.038(3) 0.062(3)
C46 0.121(3) 0.089(3) 0.134(3) 0.029(2) 0.067(3) 0.063(2)
C47 0.083(2) 0.091(3) 0.130(3) 0.022(2) 0.066(2) 0.040(2)
C48 0.121(3) 0.099(3) 0.114(3) 0.050(2) 0.078(2) 0.065(2)
C49 0.0482(19) 0.053(2) 0.054(2) 0.0093(16) 0.0230(16) 0.0128(17)
C50 0.065(2) 0.077(3) 0.071(2) 0.012(2) 0.025(2) 0.003(2)
C51 0.071(3) 0.095(3) 0.095(3) -0.021(3) 0.009(2) 0.011(3)
C52 0.073(3) 0.103(3) 0.115(3) -0.038(3) 0.013(3) 0.011(3)
C53 0.048(2) 0.112(4) 0.160(4) -0.024(3) 0.049(3) -0.005(2)
C54 0.080(3) 0.080(3) 0.113(3) -0.007(2) 0.033(3) 0.013(2)
C55 0.0357(19) 0.060(2) 0.096(3) 0.0395(19) 0.011(2) 0.0128(18)
C56 0.050(2) 0.063(2) 0.100(3) 0.016(2) 0.029(2) 0.0115(19)
C57 0.061(2) 0.068(2) 0.093(2) 0.0499(18) 0.0545(17) 0.0251(18)

loop_
_atom_type_symbol
_atom_type_description
_atom_type_scat_dispersion_real
_atom_type_scat_dispersion_imag
_atom_type_scat_source
C C 0.0033 0.0016 'International Tables Vol C Tables 4.2.6.8 and 6.1.1.4'
H H 0.0000 0.0000 'International Tables Vol C Tables 4.2.6.8 and 6.1.1.4'
N N 0.0061 0.0033 'International Tables Vol C Tables 4.2.6.8 and 6.1.1.4'
P P 0.1023 0.0942 'International Tables Vol C Tables 4.2.6.8 and 6.1.1.4'
Cu Cu 0.3201 1.2651 'International Tables Vol C Tables 4.2.6.8 and 6.1.1.4'

loop_
_geom_angle_atom_site_label_1
_geom_angle_atom_site_label_2
_geom_angle_atom_site_label_3
_geom_angle
_geom_angle_site_symmetry_1
_geom_angle_site_symmetry_3
_geom_angle_publ_flag
C55 Cu1 N3 116.43(14) . 1_655 ?
C55 Cu1 P1 117.71(11) . . ?
N3 Cu1 P1 125.66(9) 1_655 . ?
C56 Cu2 N1 125.43(13) . . ?
C56 Cu2 P2 121.33(11) . . ?
N1 Cu2 P2 113.14(9) . . ?
C57 Cu3 N2 106.92(14) . . ?
C57 Cu3 P3 131.65(11) . . ?
N2 Cu3 P3 121.27(10) . . ?
C7 P1 C1 104.29(13) . . ?
C7 P1 C13 106.22(14) . . ?
C1 P1 C13 105.29(15) . . ?
C7 P1 Cu1 114.86(10) . . ?
C1 P1 Cu1 115.25(11) . . ?
C13 P1 Cu1 110.10(9) . . ?
C25 P2 C19 106.70(17) . . ?
C25 P2 C31 105.26(16) . . ?
C19 P2 C31 104.96(14) . . ?
C25 P2 Cu2 113.03(11) . . ?
C19 P2 Cu2 111.89(10) . . ?
C31 P2 Cu2 114.30(12) . . ?
C37 P3 C49 105.50(14) . . ?
C37 P3 C43 107.31(16) . . ?
C49 P3 C43 105.08(14) . . ?
C37 P3 Cu3 107.99(12) . . ?
C49 P3 Cu3 112.26(10) . . ?
C43 P3 Cu3 117.93(10) . . ?
C55 N1 Cu2 170.3(3) . . ?
C56 N2 Cu3 166.4(3) . . ?
C57 N3 Cu1 175.2(3) . 1_455 ?
C6 C1 C2 110.5(3) . . ?
C6 C1 P1 119.2(2) . . ?
C2 C1 P1 112.81(19) . . ?
C6 C1 H1A 104.2 . . ?
C2 C1 H1A 104.2 . . ?
P1 C1 H1A 104.2 . . ?
C1 C2 C3 112.8(3) . . ?
C1 C2 H2A 109.0 . . ?
C3 C2 H2A 109.0 . . ?
C1 C2 H2B 109.0 . . ?
C3 C2 H2B 109.0 . . ?
H2A C2 H2B 107.8 . . ?
C4 C3 C2 113.7(3) . . ?
C4 C3 H3A 108.8 . . ?
C2 C3 H3A 108.8 . . ?
C4 C3 H3B 108.8 . . ?
C2 C3 H3B 108.8 . . ?
H3A C3 H3B 107.7 . . ?
C5 C4 C3 111.4(3) . . ?
C5 C4 H4A 109.4 . . ?
C3 C4 H4A 109.4 . . ?
C5 C4 H4B 109.4 . . ?
C3 C4 H4B 109.3 . . ?
H4A C4 H4B 108.0 . . ?
C4 C5 C6 113.0(3) . . ?
C4 C5 H5A 109.0 . . ?
C6 C5 H5A 109.0 . . ?
C4 C5 H5B 109.0 . . ?
C6 C5 H5B 109.0 . . ?
H5A C5 H5B 107.8 . . ?
C1 C6 C5 111.6(3) . . ?
C1 C6 H6A 109.3 . . ?
C5 C6 H6A 109.3 . . ?
C1 C6 H6B 109.3 . . ?
C5 C6 H6B 109.3 . . ?
H6A C6 H6B 108.0 . . ?
C8 C7 C12 108.1(3) . . ?
C8 C7 P1 111.5(2) . . ?
C12 C7 P1 112.0(2) . . ?
C8 C7 H7A 108.4 . . ?
C12 C7 H7A 108.4 . . ?
P1 C7 H7A 108.4 . . ?
C9 C8 C7 111.9(2) . . ?
C9 C8 H8A 109.2 . . ?
C7 C8 H8A 109.2 . . ?
C9 C8 H8B 109.2 . . ?
C7 C8 H8B 109.2 . . ?
H8A C8 H8B 107.9 . . ?
C8 C9 C10 111.1(3) . . ?
C8 C9 H9A 109.4 . . ?
C10 C9 H9A 109.4 . . ?
C8 C9 H9B 109.4 . . ?
C10 C9 H9B 109.4 . . ?
H9A C9 H9B 108.0 . . ?
C11 C10 C9 109.7(3) . . ?
C11 C10 H10A 109.7 . . ?
C9 C10 H10A 109.7 . . ?
C11 C10 H10B 109.7 . . ?
C9 C10 H10B 109.7 . . ?
H10A C10 H10B 108.2 . . ?
C10 C11 C12 111.1(3) . . ?
C10 C11 H11A 109.4 . . ?
C12 C11 H11A 109.4 . . ?
C10 C11 H11B 109.4 . . ?
C12 C11 H11B 109.4 . . ?
H11A C11 H11B 108.0 . . ?
C11 C12 C7 113.1(3) . . ?
C11 C12 H12A 109.0 . . ?
C7 C12 H12A 109.0 . . ?
C11 C12 H12B 109.0 . . ?
C7 C12 H12B 109.0 . . ?
H12A C12 H12B 107.8 . . ?
C18 C13 C14 110.7(2) . . ?
C18 C13 P1 112.7(2) . . ?
C14 C13 P1 118.7(2) . . ?
C18 C13 H13A 104.4 . . ?
C14 C13 H13A 104.4 . . ?
P1 C13 H13A 104.4 . . ?
C15 C14 C13 113.3(3) . . ?
C15 C14 H14A 108.9 . . ?
C13 C14 H14A 108.9 . . ?
C15 C14 H14B 108.9 . . ?
C13 C14 H14B 108.9 . . ?
H14A C14 H14B 107.7 . . ?
C16 C15 C14 113.5(3) . . ?
C16 C15 H15A 108.9 . . ?
C14 C15 H15A 108.9 . . ?
C16 C15 H15B 108.9 . . ?
C14 C15 H15B 108.9 . . ?
H15A C15 H15B 107.7 . . ?
C15 C16 C17 111.4(3) . . ?
C15 C16 H16A 109.3 . . ?
C17 C16 H16A 109.3 . . ?
C15 C16 H16B 109.3 . . ?
C17 C16 H16B 109.3 . . ?
H16A C16 H16B 108.0 . . ?
C16 C17 C18 112.3(3) . . ?
C16 C17 H17A 109.1 . . ?
C18 C17 H17A 109.1 . . ?
C16 C17 H17B 109.1 . . ?
C18 C17 H17B 109.1 . . ?
H17A C17 H17B 107.9 . . ?
C13 C18 C17 113.8(3) . . ?
C13 C18 H18A 108.8 . . ?
C17 C18 H18A 108.8 . . ?
C13 C18 H18B 108.8 . . ?
C17 C18 H18B 108.8 . . ?
H18A C18 H18B 107.7 . . ?
C20 C19 C24 110.7(3) . . ?
C20 C19 P2 113.1(2) . . ?
C24 C19 P2 118.1(2) . . ?
C20 C19 H19A 104.4 . . ?
C24 C19 H19A 104.4 . . ?
P2 C19 H19A 104.4 . . ?
C19 C20 C21 113.6(3) . . ?
C19 C20 H20A 108.8 . . ?
C21 C20 H20A 108.9 . . ?
C19 C20 H20B 108.9 . . ?
C21 C20 H20B 108.9 . . ?
H20A C20 H20B 107.7 . . ?
C22 C21 C20 111.8(3) . . ?
C22 C21 H21A 109.3 . . ?
C20 C21 H21A 109.3 . . ?
C22 C21 H21B 109.3 . . ?
C20 C21 H21B 109.3 . . ?
H21A C21 H21B 107.9 . . ?
C23 C22 C21 110.8(3) . . ?
C23 C22 H22A 109.5 . . ?
C21 C22 H22A 109.5 . . ?
C23 C22 H22B 109.5 . . ?
C21 C22 H22B 109.5 . . ?
H22A C22 H22B 108.1 . . ?
C22 C23 C24 112.9(3) . . ?
C22 C23 H23A 109.0 . . ?
C24 C23 H23A 109.0 . . ?
C22 C23 H23B 109.0 . . ?
C24 C23 H23B 109.0 . . ?
H23A C23 H23B 107.8 . . ?
C19 C24 C23 111.7(3) . . ?
C19 C24 H24A 109.3 . . ?
C23 C24 H24A 109.3 . . ?
C19 C24 H24B 109.3 . . ?
C23 C24 H24B 109.3 . . ?
H24A C24 H24B 107.9 . . ?
C26 C25 C30 118.2(4) . . ?
C26 C25 P2 116.7(3) . . ?
C30 C25 P2 122.4(3) . . ?
C26 C25 H25A 95.5 . . ?
C30 C25 H25A 95.5 . . ?
P2 C25 H25A 95.5 . . ?
C25 C26 C27 119.8(4) . . ?
C25 C26 H26A 107.4 . . ?
C27 C26 H26A 107.4 . . ?
C25 C26 H26B 107.4 . . ?
C27 C26 H26B 107.4 . . ?
H26A C26 H26B 106.9 . . ?
C28 C27 C26 115.3(3) . . ?
C28 C27 H27A 108.5 . . ?
C26 C27 H27A 108.5 . . ?
C28 C27 H27B 108.5 . . ?
C26 C27 H27B 108.5 . . ?
H27A C27 H27B 107.5 . . ?
C29 C28 C27 120.3(4) . . ?
C29 C28 H28A 107.2 . . ?
C27 C28 H28A 107.3 . . ?
C29 C28 H28B 107.3 . . ?
C27 C28 H28B 107.3 . . ?
H28A C28 H28B 106.9 . . ?
C28 C29 C30 115.4(4) . . ?
C28 C29 H29A 108.4 . . ?
C30 C29 H29A 108.4 . . ?
C28 C29 H29B 108.4 . . ?
C30 C29 H29B 108.4 . . ?
H29A C29 H29B 107.5 . . ?
C25 C30 C29 118.6(3) . . ?
C25 C30 H30A 107.6 . . ?
C29 C30 H30A 107.6 . . ?
C25 C30 H30B 107.7 . . ?
C29 C30 H30B 107.7 . . ?
H30A C30 H30B 107.1 . . ?
C36 C31 C32 110.1(3) . . ?
C36 C31 P2 109.44(19) . . ?
C32 C31 P2 111.0(2) . . ?
C36 C31 H31A 108.7 . . ?
C32 C31 H31A 108.7 . . ?
P2 C31 H31A 108.7 . . ?
C33 C32 C31 111.7(3) . . ?
C33 C32 H32A 109.3 . . ?
C31 C32 H32A 109.3 . . ?
C33 C32 H32B 109.3 . . ?
C31 C32 H32B 109.3 . . ?
H32A C32 H32B 107.9 . . ?
C34 C33 C32 110.6(3) . . ?
C34 C33 H33A 109.5 . . ?
C32 C33 H33A 109.5 . . ?
C34 C33 H33B 109.5 . . ?
C32 C33 H33B 109.5 . . ?
H33A C33 H33B 108.1 . . ?
C35 C34 C33 111.8(3) . . ?
C35 C34 H34A 109.3 . . ?
C33 C34 H34A 109.3 . . ?
C35 C34 H34B 109.3 . . ?
C33 C34 H34B 109.2 . . ?
H34A C34 H34B 107.9 . . ?
C34 C35 C36 110.1(3) . . ?
C34 C35 H35A 109.6 . . ?
C36 C35 H35A 109.6 . . ?
C34 C35 H35B 109.6 . . ?
C36 C35 H35B 109.6 . . ?
H35A C35 H35B 108.1 . . ?
C35 C36 C31 113.8(3) . . ?
C35 C36 H36A 108.8 . . ?
C31 C36 H36A 108.8 . . ?
C35 C36 H36B 108.8 . . ?
C31 C36 H36B 108.8 . . ?
H36A C36 H36B 107.7 . . ?
C42 C37 C38 107.6(3) . . ?
C42 C37 P3 121.7(3) . . ?
C38 C37 P3 112.3(3) . . ?
C42 C37 H37A 104.5 . . ?
C38 C37 H37A 104.5 . . ?
P3 C37 H37A 104.5 . . ?
C37 C38 C39 112.1(4) . . ?
C37 C38 H38A 109.2 . . ?
C39 C38 H38A 109.2 . . ?
C37 C38 H38B 109.2 . . ?
C39 C38 H38B 109.2 . . ?
H38A C38 H38B 107.9 . . ?
C40 C39 C38 111.1(4) . . ?
C40 C39 H39A 109.4 . . ?
C38 C39 H39A 109.4 . . ?
C40 C39 H39B 109.4 . . ?
C38 C39 H39B 109.4 . . ?
H39A C39 H39B 108.0 . . ?
C39 C40 C41 102.7(4) . . ?
C39 C40 H40A 111.3 . . ?
C41 C40 H40A 111.3 . . ?
C39 C40 H40B 111.2 . . ?
C41 C40 H40B 111.2 . . ?
H40A C40 H40B 109.1 . . ?
C40 C41 C42 110.6(4) . . ?
C40 C41 H41A 109.5 . . ?
C42 C41 H41A 109.5 . . ?
C40 C41 H41B 109.6 . . ?
C42 C41 H41B 109.5 . . ?
H41A C41 H41B 108.1 . . ?
C37 C42 C41 111.8(3) . . ?
C37 C42 H42A 109.2 . . ?
C41 C42 H42A 109.3 . . ?
C37 C42 H42B 109.3 . . ?
C41 C42 H42B 109.3 . . ?
H42A C42 H42B 107.9 . . ?
C48 C43 C44 113.0(3) . . ?
C48 C43 P3 114.5(2) . . ?
C44 C43 P3 120.1(2) . . ?
C48 C43 H43A 101.8 . . ?
C44 C43 H43A 101.8 . . ?
P3 C43 H43A 101.8 . . ?
C45 C44 C43 114.4(3) . . ?
C45 C44 H44A 108.7 . . ?
C43 C44 H44A 108.7 . . ?
C45 C44 H44B 108.7 . . ?
C43 C44 H44B 108.7 . . ?
H44A C44 H44B 107.6 . . ?
C46 C45 C44 115.5(3) . . ?
C46 C45 H45A 108.4 . . ?
C44 C45 H45A 108.4 . . ?
C46 C45 H45B 108.4 . . ?
C44 C45 H45B 108.4 . . ?
H45A C45 H45B 107.5 . . ?
C45 C46 C47 114.0(3) . . ?
C45 C46 H46A 108.7 . . ?
C47 C46 H46A 108.7 . . ?
C45 C46 H46B 108.7 . . ?
C47 C46 H46B 108.7 . . ?
H46A C46 H46B 107.6 . . ?
C46 C47 C48 113.8(3) . . ?
C46 C47 H47A 108.8 . . ?
C48 C47 H47A 108.8 . . ?
C46 C47 H47B 108.8 . . ?
C48 C47 H47B 108.8 . . ?
H47A C47 H47B 107.7 . . ?
C43 C48 C47 115.3(3) . . ?
C43 C48 H48A 108.4 . . ?
C47 C48 H48A 108.5 . . ?
C43 C48 H48B 108.5 . . ?
C47 C48 H48B 108.4 . . ?
H48A C48 H48B 107.5 . . ?
C50 C49 C54 108.1(3) . . ?
C50 C49 P3 109.5(2) . . ?
C54 C49 P3 113.4(2) . . ?
C50 C49 H49A 108.6 . . ?
C54 C49 H49A 108.6 . . ?
P3 C49 H49A 108.6 . . ?
C49 C50 C51 112.3(3) . . ?
C49 C50 H50A 109.1 . . ?
C51 C50 H50A 109.1 . . ?
C49 C50 H50B 109.1 . . ?
C51 C50 H50B 109.1 . . ?
H50A C50 H50B 107.9 . . ?
C52 C51 C50 110.9(3) . . ?
C52 C51 H51A 109.5 . . ?
C50 C51 H51A 109.5 . . ?
C52 C51 H51B 109.4 . . ?
C50 C51 H51B 109.5 . . ?
H51A C51 H51B 108.0 . . ?
C51 C52 C53 111.1(3) . . ?
C51 C52 H52A 109.4 . . ?
C53 C52 H52A 109.4 . . ?
C51 C52 H52B 109.4 . . ?
C53 C52 H52B 109.4 . . ?
H52A C52 H52B 108.0 . . ?
C52 C53 C54 110.8(3) . . ?
C52 C53 H53A 109.5 . . ?
C54 C53 H53A 109.5 . . ?
C52 C53 H53B 109.5 . . ?
C54 C53 H53B 109.5 . . ?
H53A C53 H53B 108.1 . . ?
C49 C54 C53 110.7(3) . . ?
C49 C54 H54A 109.5 . . ?
C53 C54 H54A 109.5 . . ?
C49 C54 H54B 109.5 . . ?
C53 C54 H54B 109.5 . . ?
H54A C54 H54B 108.1 . . ?
N1 C55 Cu1 174.2(4) . . ?
N2 C56 Cu2 172.9(3) . . ?
N3 C57 Cu3 169.7(3) . . ?

loop_
_geom_bond_atom_site_label_1
_geom_bond_atom_site_label_2
_geom_bond_distance
_geom_bond_site_symmetry_2
_geom_bond_publ_flag
Cu1 C55 1.876(3) . ?
Cu1 N3 1.945(4) 1_655 ?
Cu1 P1 2.2431(10) . ?
Cu2 C56 1.870(4) . ?
Cu2 N1 1.950(3) . ?
Cu2 P2 2.2638(11) . ?
Cu3 C57 1.866(3) . ?
Cu3 N2 1.950(3) . ?
Cu3 P3 2.2086(11) . ?
P1 C7 1.829(3) . ?
P1 C1 1.841(3) . ?
P1 C13 1.842(3) . ?
P2 C25 1.840(4) . ?
P2 C19 1.839(3) . ?
P2 C31 1.845(3) . ?
P3 C37 1.799(3) . ?
P3 C49 1.840(3) . ?
P3 C43 1.843(3) . ?
N1 C55 1.159(4) . ?
N2 C56 1.173(4) . ?
N3 C57 1.174(4) . ?
N3 Cu1 1.945(4) 1_455 ?
C1 C6 1.504(4) . ?
C1 C2 1.511(4) . ?
C1 H1A 0.9800 . ?
C2 C3 1.522(4) . ?
C2 H2A 0.9700 . ?
C2 H2B 0.9700 . ?
C3 C4 1.504(4) . ?
C3 H3A 0.9700 . ?
C3 H3B 0.9700 . ?
C4 C5 1.489(4) . ?
C4 H4A 0.9700 . ?
C4 H4B 0.9700 . ?
C5 C6 1.522(4) . ?
C5 H5A 0.9700 . ?
C5 H5B 0.9700 . ?
C6 H6A 0.9700 . ?
C6 H6B 0.9700 . ?
C7 C8 1.535(3) . ?
C7 C12 1.533(4) . ?
C7 H7A 0.9800 . ?
C8 C9 1.514(4) . ?
C8 H8A 0.9700 . ?
C8 H8B 0.9700 . ?
C9 C10 1.517(4) . ?
C9 H9A 0.9700 . ?
C9 H9B 0.9700 . ?
C10 C11 1.510(4) . ?
C10 H10A 0.9700 . ?
C10 H10B 0.9700 . ?
C11 C12 1.521(4) . ?
C11 H11A 0.9700 . ?
C11 H11B 0.9700 . ?
C12 H12A 0.9700 . ?
C12 H12B 0.9700 . ?
C13 C18 1.500(3) . ?
C13 C14 1.516(4) . ?
C13 H13A 0.9800 . ?
C14 C15 1.508(4) . ?
C14 H14A 0.9700 . ?
C14 H14B 0.9700 . ?
C15 C16 1.480(4) . ?
C15 H15A 0.9700 . ?
C15 H15B 0.9700 . ?
C16 C17 1.494(4) . ?
C16 H16A 0.9700 . ?
C16 H16B 0.9700 . ?
C17 C18 1.508(4) . ?
C17 H17A 0.9700 . ?
C17 H17B 0.9700 . ?
C18 H18A 0.9700 . ?
C18 H18B 0.9700 . ?
C19 C20 1.502(4) . ?
C19 C24 1.519(4) . ?
C19 H19A 0.9800 . ?
C20 C21 1.520(4) . ?
C20 H20A 0.9700 . ?
C20 H20B 0.9700 . ?
C21 C22 1.508(4) . ?
C21 H21A 0.9700 . ?
C21 H21B 0.9700 . ?
C22 C23 1.499(4) . ?
C22 H22A 0.9700 . ?
C22 H22B 0.9700 . ?
C23 C24 1.527(4) . ?
C23 H23A 0.9700 . ?
C23 H23B 0.9700 . ?
C24 H24A 0.9700 . ?
C24 H24B 0.9700 . ?
C25 C26 1.415(4) . ?
C25 C30 1.468(4) . ?
C25 H25A 0.9800 . ?
C26 C27 1.489(4) . ?
C26 H26A 0.9700 . ?
C26 H26B 0.9700 . ?
C27 C28 1.457(4) . ?
C27 H27A 0.9700 . ?
C27 H27B 0.9700 . ?
C28 C29 1.428(5) . ?
C28 H28A 0.9700 . ?
C28 H28B 0.9700 . ?
C29 C30 1.489(4) . ?
C29 H29A 0.9700 . ?
C29 H29B 0.9700 . ?
C30 H30A 0.9700 . ?
C30 H30B 0.9700 . ?
C31 C36 1.527(4) . ?
C31 C32 1.529(4) . ?
C31 H31A 0.9800 . ?
C32 C33 1.529(4) . ?
C32 H32A 0.9700 . ?
C32 H32B 0.9700 . ?
C33 C34 1.517(4) . ?
C33 H33A 0.9700 . ?
C33 H33B 0.9700 . ?
C34 C35 1.508(4) . ?
C34 H34A 0.9700 . ?
C34 H34B 0.9700 . ?
C35 C36 1.524(4) . ?
C35 H35A 0.9700 . ?
C35 H35B 0.9700 . ?
C36 H36A 0.9700 . ?
C36 H36B 0.9700 . ?
C37 C42 1.466(4) . ?
C37 C38 1.501(4) . ?
C37 H37A 0.9800 . ?
C38 C39 1.547(4) . ?
C38 H38A 0.9700 . ?
C38 H38B 0.9700 . ?
C39 C40 1.486(5) . ?
C39 H39A 0.9700 . ?
C39 H39B 0.9700 . ?
C40 C41 1.514(5) . ?
C40 H40A 0.9700 . ?
C40 H40B 0.9700 . ?
C41 C42 1.553(4) . ?
C41 H41A 0.9700 . ?
C41 H41B 0.9700 . ?
C42 H42A 0.9700 . ?
C42 H42B 0.9700 . ?
C43 C48 1.472(4) . ?
C43 C44 1.495(4) . ?
C43 H43A 0.9800 . ?
C44 C45 1.496(4) . ?
C44 H44A 0.9700 . ?
C44 H44B 0.9700 . ?
C45 C46 1.459(4) . ?
C45 H45A 0.9700 . ?
C45 H45B 0.9700 . ?
C46 C47 1.483(4) . ?
C46 H46A 0.9700 . ?
C46 H46B 0.9700 . ?
C47 C48 1.496(4) . ?
C47 H47A 0.9700 . ?
C47 H47B 0.9700 . ?
C48 H48A 0.9700 . ?
C48 H48B 0.9700 . ?
C49 C50 1.517(3) . ?
C49 C54 1.520(4) . ?
C49 H49A 0.9800 . ?
C50 C51 1.541(4) . ?
C50 H50A 0.9700 . ?
C50 H50B 0.9700 . ?
C51 C52 1.487(4) . ?
C51 H51A 0.9700 . ?
C51 H51B 0.9700 . ?
C52 C53 1.513(4) . ?
C52 H52A 0.9700 . ?
C52 H52B 0.9700 . ?
C53 C54 1.538(4) . ?
C53 H53A 0.9700 . ?
C53 H53B 0.9700 . ?
C54 H54A 0.9700 . ?
C54 H54B 0.9700 . ?

loop_
_geom_torsion_atom_site_label_1
_geom_torsion_atom_site_label_2
_geom_torsion_atom_site_label_3
_geom_torsion_atom_site_label_4
_geom_torsion
_geom_torsion_site_symmetry_1
_geom_torsion_site_symmetry_2
_geom_torsion_site_symmetry_3
_geom_torsion_site_symmetry_4
_geom_torsion_publ_flag
C55 Cu1 P1 C7 -43.59(16) . . . . ?
N3 Cu1 P1 C7 141.67(15) 1_655 . . . ?
C55 Cu1 P1 C1 -164.88(17) . . . . ?
N3 Cu1 P1 C1 20.39(17) 1_655 . . . ?
C55 Cu1 P1 C13 76.23(17) . . . . ?
N3 Cu1 P1 C13 -98.50(16) 1_655 . . . ?
C56 Cu2 P2 C25 125.8(2) . . . . ?
N1 Cu2 P2 C25 -50.76(19) . . . . ?
C56 Cu2 P2 C19 -113.66(18) . . . . ?
N1 Cu2 P2 C19 69.73(17) . . . . ?
C56 Cu2 P2 C31 5.46(18) . . . . ?
N1 Cu2 P2 C31 -171.15(16) . . . . ?
C57 Cu3 P3 C37 -101.14(19) . . . . ?
N2 Cu3 P3 C37 73.54(16) . . . . ?
C57 Cu3 P3 C49 142.97(17) . . . . ?
N2 Cu3 P3 C49 -42.35(15) . . . . ?
C57 Cu3 P3 C43 20.61(18) . . . . ?
N2 Cu3 P3 C43 -164.71(14) . . . . ?
C56 Cu2 N1 C55 -95.7(17) . . . . ?
P2 Cu2 N1 C55 80.7(17) . . . . ?
C57 Cu3 N2 C56 36.7(14) . . . . ?
P3 Cu3 N2 C56 -139.1(13) . . . . ?
C7 P1 C1 C6 49.7(3) . . . . ?
C13 P1 C1 C6 -61.9(3) . . . . ?
Cu1 P1 C1 C6 176.6(2) . . . . ?
C7 P1 C1 C2 -178.1(2) . . . . ?
C13 P1 C1 C2 70.3(3) . . . . ?
Cu1 P1 C1 C2 -51.2(3) . . . . ?
C6 C1 C2 C3 -52.4(4) . . . . ?
P1 C1 C2 C3 171.3(2) . . . . ?
C1 C2 C3 C4 50.5(4) . . . . ?
C2 C3 C4 C5 -49.6(4) . . . . ?
C3 C4 C5 C6 52.3(5) . . . . ?
C2 C1 C6 C5 54.8(4) . . . . ?
P1 C1 C6 C5 -172.0(3) . . . . ?
C4 C5 C6 C1 -56.0(5) . . . . ?
C1 P1 C7 C8 -179.4(2) . . . . ?
C13 P1 C7 C8 -68.4(2) . . . . ?
Cu1 P1 C7 C8 53.5(2) . . . . ?
C1 P1 C7 C12 59.3(2) . . . . ?
C13 P1 C7 C12 170.2(2) . . . . ?
Cu1 P1 C7 C12 -67.8(2) . . . . ?
C12 C7 C8 C9 -55.2(4) . . . . ?
P1 C7 C8 C9 -178.7(2) . . . . ?
C7 C8 C9 C10 58.6(4) . . . . ?
C8 C9 C10 C11 -57.8(4) . . . . ?
C9 C10 C11 C12 56.3(4) . . . . ?
C10 C11 C12 C7 -56.4(4) . . . . ?
C8 C7 C12 C11 54.3(3) . . . . ?
P1 C7 C12 C11 177.6(2) . . . . ?
C7 P1 C13 C18 102.4(3) . . . . ?
C1 P1 C13 C18 -147.3(2) . . . . ?
Cu1 P1 C13 C18 -22.5(3) . . . . ?
C7 P1 C13 C14 -29.3(3) . . . . ?
C1 P1 C13 C14 81.0(3) . . . . ?
Cu1 P1 C13 C14 -154.2(2) . . . . ?
C18 C13 C14 C15 49.2(4) . . . . ?
P1 C13 C14 C15 -178.3(2) . . . . ?
C13 C14 C15 C16 -51.6(4) . . . . ?
C14 C15 C16 C17 52.7(5) . . . . ?
C15 C16 C17 C18 -53.0(5) . . . . ?
C14 C13 C18 C17 -50.4(4) . . . . ?
P1 C13 C18 C17 174.0(3) . . . . ?
C16 C17 C18 C13 53.2(5) . . . . ?
C25 P2 C19 C20 70.8(3) . . . . ?
C31 P2 C19 C20 -177.8(3) . . . . ?
Cu2 P2 C19 C20 -53.3(3) . . . . ?
C25 P2 C19 C24 -60.8(3) . . . . ?
C31 P2 C19 C24 50.5(3) . . . . ?
Cu2 P2 C19 C24 175.0(2) . . . . ?
C24 C19 C20 C21 -52.7(4) . . . . ?
P2 C19 C20 C21 172.1(3) . . . . ?
C19 C20 C21 C22 53.8(5) . . . . ?
C20 C21 C22 C23 -53.3(5) . . . . ?
C21 C22 C23 C24 54.4(5) . . . . ?
C20 C19 C24 C23 52.2(4) . . . . ?
P2 C19 C24 C23 -175.1(3) . . . . ?
C22 C23 C24 C19 -54.4(5) . . . . ?
C19 P2 C25 C26 -128.7(3) . . . . ?
C31 P2 C25 C26 120.1(3) . . . . ?
Cu2 P2 C25 C26 -5.3(4) . . . . ?
C19 P2 C25 C30 70.2(4) . . . . ?
C31 P2 C25 C30 -40.9(4) . . . . ?
Cu2 P2 C25 C30 -166.3(3) . . . . ?
C30 C25 C26 C27 -23.8(6) . . . . ?
P2 C25 C26 C27 174.3(3) . . . . ?
C25 C26 C27 C28 26.8(6) . . . . ?
C26 C27 C28 C29 -31.8(7) . . . . ?
C27 C28 C29 C30 32.8(6) . . . . ?
C26 C25 C30 C29 24.5(6) . . . . ?
P2 C25 C30 C29 -174.7(3) . . . . ?
C28 C29 C30 C25 -28.4(6) . . . . ?
C25 P2 C31 C36 171.0(2) . . . . ?
C19 P2 C31 C36 58.6(3) . . . . ?
Cu2 P2 C31 C36 -64.4(3) . . . . ?
C25 P2 C31 C32 -67.2(3) . . . . ?
C19 P2 C31 C32 -179.6(2) . . . . ?
Cu2 P2 C31 C32 57.4(3) . . . . ?
C36 C31 C32 C33 -53.4(4) . . . . ?
P2 C31 C32 C33 -174.7(3) . . . . ?
C31 C32 C33 C34 56.4(4) . . . . ?
C32 C33 C34 C35 -57.7(4) . . . . ?
C33 C34 C35 C36 55.7(4) . . . . ?
C34 C35 C36 C31 -54.0(4) . . . . ?
C32 C31 C36 C35 52.8(4) . . . . ?
P2 C31 C36 C35 175.1(3) . . . . ?
C49 P3 C37 C42 -55.3(4) . . . . ?
C43 P3 C37 C42 56.4(4) . . . . ?
Cu3 P3 C37 C42 -175.5(3) . . . . ?
C49 P3 C37 C38 175.1(3) . . . . ?
C43 P3 C37 C38 -73.3(3) . . . . ?
Cu3 P3 C37 C38 54.8(3) . . . . ?
C42 C37 C38 C39 54.1(5) . . . . ?
P3 C37 C38 C39 -169.3(3) . . . . ?
C37 C38 C39 C40 -62.0(6) . . . . ?
C38 C39 C40 C41 63.2(6) . . . . ?
C39 C40 C41 C42 -63.7(5) . . . . ?
C38 C37 C42 C41 -54.8(5) . . . . ?
P3 C37 C42 C41 173.6(3) . . . . ?
C40 C41 C42 C37 63.4(5) . . . . ?
C37 P3 C43 C48 140.5(2) . . . . ?
C49 P3 C43 C48 -107.5(2) . . . . ?
Cu3 P3 C43 C48 18.4(3) . . . . ?
C37 P3 C43 C44 -79.8(3) . . . . ?
C49 P3 C43 C44 32.2(3) . . . . ?
Cu3 P3 C43 C44 158.1(2) . . . . ?
C48 C43 C44 C45 -44.5(4) . . . . ?
P3 C43 C44 C45 175.3(2) . . . . ?
C43 C44 C45 C46 45.0(4) . . . . ?
C44 C45 C46 C47 -45.3(4) . . . . ?
C45 C46 C47 C48 45.6(4) . . . . ?
C44 C43 C48 C47 45.9(4) . . . . ?
P3 C43 C48 C47 -171.5(2) . . . . ?
C46 C47 C48 C43 -46.7(4) . . . . ?
C37 P3 C49 C50 -170.9(2) . . . . ?
C43 P3 C49 C50 75.9(2) . . . . ?
Cu3 P3 C49 C50 -53.5(2) . . . . ?
C37 P3 C49 C54 -50.1(3) . . . . ?
C43 P3 C49 C54 -163.3(2) . . . . ?
Cu3 P3 C49 C54 67.3(2) . . . . ?
C54 C49 C50 C51 57.3(4) . . . . ?
P3 C49 C50 C51 -178.7(2) . . . . ?
C49 C50 C51 C52 -56.4(4) . . . . ?
C50 C51 C52 C53 54.8(4) . . . . ?
C51 C52 C53 C54 -56.6(5) . . . . ?
C50 C49 C54 C53 -58.2(4) . . . . ?
P3 C49 C54 C53 -179.8(2) . . . . ?
C52 C53 C54 C49 58.8(4) . . . . ?
Cu2 N1 C55 Cu1 -14(5) . . . . ?
N3 Cu1 C55 N1 53(3) 1_655 . . . ?
P1 Cu1 C55 N1 -122(3) . . . . ?
Cu3 N2 C56 Cu2 3(4) . . . . ?
N1 Cu2 C56 N2 -163(3) . . . . ?
P2 Cu2 C56 N2 21(3) . . . . ?
Cu1 N3 C57 Cu3 11(5) 1_455 . . . ?
N2 Cu3 C57 N3 6.6(18) . . . . ?
P3 Cu3 C57 N3 -178.2(17) . . . . ?
